data_7214140
loop_
_publ_author_name
'Wang, Jin-Hua'
'Tang, Gui-Mei'
'Wang, Yong-Tao'
'Qin, Ting-Xiao'
'Ng, Seik Weng'

_publ_section_title
;
 Metal-directed assembly of coordination polymers with the versatile
 ligand 2-(1H-benzotriazol-1-yl) acetic acid: from discrete structures to
 two-dimensional networks
;
_journal_issue 13
_journal_name_full CrystEngComm
_journal_page_first 2660
_journal_paper_doi 10.1039/c3ce42099j
_journal_volume 16
_journal_year 2014
_chemical_formula_moiety 'C48 H40 Cu2 N18 O12, 2(H2 O)'
_chemical_formula_sum 'C48 H44 Cu2 N18 O14'
_chemical_formula_weight 1224.09
_chemical_name_systematic
; 
 ? 
;
_space_group_IT_number 2
_symmetry_cell_setting triclinic
_symmetry_space_group_name_Hall '-P 1'
_symmetry_space_group_name_H-M 'P -1'
_atom_sites_solution_hydrogens geom
_atom_sites_solution_primary direct
_atom_sites_solution_secondary difmap
_audit_creation_method SHELXL-97
_cell_angle_alpha 82.146(18)
_cell_angle_beta 71.384(18)
_cell_angle_gamma 83.78(2)
_cell_formula_units_Z 1
_cell_length_a 9.726(12)
_cell_length_b 10.303(13)
_cell_length_c 13.774(17)
_cell_measurement_temperature 296(2)
_cell_volume 1293(3)
_computing_structure_refinement 'SHELXL-97 (Sheldrick, 1997)'
_computing_structure_solution 'SHELXS-97 (Sheldrick, 1990)'
_diffrn_ambient_temperature 296(2)
_diffrn_measured_fraction_theta_full 0.994
_diffrn_measured_fraction_theta_max 0.994
_diffrn_radiation_monochromator graphite
_diffrn_radiation_source 'fine-focus sealed tube'
_diffrn_radiation_type MoK\a
_diffrn_radiation_wavelength 0.71073
_diffrn_reflns_av_R_equivalents 0.0844
_diffrn_reflns_av_sigmaI/netI 0.1528
_diffrn_reflns_limit_h_max 11
_diffrn_reflns_limit_h_min -11
_diffrn_reflns_limit_k_max 11
_diffrn_reflns_limit_k_min -12
_diffrn_reflns_limit_l_max 16
_diffrn_reflns_limit_l_min -15
_diffrn_reflns_number 9520
_diffrn_reflns_theta_full 25.03
_diffrn_reflns_theta_max 25.03
_diffrn_reflns_theta_min 2.00
_exptl_absorpt_coefficient_mu 0.909
_exptl_absorpt_correction_T_max 0.956
_exptl_absorpt_correction_T_min 0.804
_exptl_absorpt_correction_type multi-scan
_exptl_absorpt_process_details SADABS
_exptl_crystal_colour pale-yellow
_exptl_crystal_density_diffrn 1.572
_exptl_crystal_density_method 'not measured'
_exptl_crystal_description bar
_exptl_crystal_F_000 628
_exptl_crystal_size_max 0.30
_exptl_crystal_size_mid 0.20
_exptl_crystal_size_min 0.05
_refine_diff_density_max 0.435
_refine_diff_density_min -0.551
_refine_diff_density_rms 0.086
_refine_ls_extinction_method none
_refine_ls_goodness_of_fit_ref 1.009
_refine_ls_hydrogen_treatment mixed
_refine_ls_matrix_type full
_refine_ls_number_parameters 382
_refine_ls_number_reflns 4551
_refine_ls_number_restraints 5
_refine_ls_restrained_S_all 1.008
_refine_ls_R_factor_all 0.1468
_refine_ls_R_factor_gt 0.0571
_refine_ls_shift/su_max 0.000
_refine_ls_shift/su_mean 0.000
_refine_ls_structure_factor_coef Fsqd
_refine_ls_weighting_details 'calc w=1/[\s^2^(Fo^2^)+(0.0150P)^2^+0.0000P] where P=(Fo^2^+2Fc^2^)/3'
_refine_ls_weighting_scheme calc
_refine_ls_wR_factor_gt 0.0846
_refine_ls_wR_factor_ref 0.1070
_reflns_number_gt 2259
_reflns_number_total 4551
_reflns_threshold_expression >2sigma(I)
_cod_data_source_file c3ce42099j.txt
_cod_data_source_block compound_3
_cod_depositor_comments
;
The following automatic conversions were performed:

'_symmetry_cell_setting' value 'Triclinic' changed to 'triclinic'
according to
/usr/data/users/saulius/crontab/automatic-downloads/current/RSC/lib/dictionaries/cif_core.dic
dictionary named 'cif_core.dic' version 2.4.2 from 2011-04-26.

Automatic conversion script
Id: cif_fix_values 2281 2013-09-26 08:29:07Z andrius 
;
_cod_original_sg_symbol_H-M P-1
_cod_database_code 7214140

loop_
_symmetry_equiv_pos_as_xyz
'x, y, z'
'-x, -y, -z'

loop_
_atom_site_label
_atom_site_type_symbol
_atom_site_fract_x
_atom_site_fract_y
_atom_site_fract_z
_atom_site_U_iso_or_equiv
_atom_site_adp_type
_atom_site_occupancy
_atom_site_symmetry_multiplicity
_atom_site_calc_flag
_atom_site_refinement_flags
Cu1 Cu 0.00454(7) 0.55396(7) 0.62403(5) 0.0377(2) Uani 1 1 d .
N1 N -0.1801(4) 0.9226(4) 0.6946(3) 0.0402(12) Uani 1 1 d .
N2 N -0.1173(4) 0.8043(4) 0.7161(3) 0.0374(12) Uani 1 1 d .
N3 N -0.0780(4) 0.7427(4) 0.6332(3) 0.0364(11) Uani 1 1 d .
N4 N 0.0718(4) 0.3061(5) 0.8665(3) 0.0406(12) Uani 1 1 d .
N5 N 0.0222(4) 0.3385(5) 0.7856(3) 0.0430(12) Uani 1 1 d .
N6 N 0.0453(4) 0.4637(4) 0.7516(3) 0.0365(11) Uani 1 1 d .
N7 N 0.2915(4) 0.5578(4) 0.3300(3) 0.0336(11) Uani 1 1 d .
N8 N 0.1661(4) 0.5288(4) 0.4028(3) 0.0329(11) Uani 1 1 d .
N9 N 0.1742(4) 0.5549(4) 0.4926(3) 0.0311(11) Uani 1 1 d .
O1 O -0.4621(5) 1.0174(5) 0.7570(4) 0.0765(14) Uani 1 1 d D
H1 H -0.547(3) 1.044(7) 0.786(5) 0.115 Uiso 1 1 d D
O2 O -0.4161(5) 1.1663(4) 0.8432(3) 0.0845(16) Uani 1 1 d .
O3 O 0.2194(4) 0.0002(4) 0.9569(3) 0.0821(15) Uani 1 1 d .
O4 O 0.2871(4) 0.1178(4) 0.8061(3) 0.0823(15) Uani 1 1 d .
O5 O 0.4056(5) 0.3712(4) 0.1146(3) 0.0601(12) Uani 1 1 d D
H5 H 0.427(7) 0.295(2) 0.101(5) 0.090 Uiso 1 1 d D
O6 O 0.4367(4) 0.3246(4) 0.2707(3) 0.0664(13) Uani 1 1 d .
C1 C -0.3783(8) 1.0715(7) 0.7940(5) 0.062(2) Uani 1 1 d .
C2 C -0.2259(6) 1.0168(6) 0.7699(4) 0.0569(18) Uani 1 1 d .
H2A H -0.1631 1.0892 0.7452 0.068 Uiso 1 1 calc R
H2B H -0.2104 0.9749 0.8334 0.068 Uiso 1 1 calc R
C3 C -0.1812(5) 0.9395(5) 0.5946(4) 0.0370(14) Uani 1 1 d .
C4 C -0.2340(6) 1.0413(5) 0.5371(5) 0.0497(16) Uani 1 1 d .
H4A H -0.2791 1.1183 0.5646 0.060 Uiso 1 1 calc R
C5 C -0.2162(6) 1.0226(6) 0.4385(5) 0.0527(17) Uani 1 1 d .
H5A H -0.2486 1.0892 0.3965 0.063 Uiso 1 1 calc R
C6 C -0.1499(6) 0.9054(6) 0.3974(4) 0.0485(16) Uani 1 1 d .
H6A H -0.1412 0.8958 0.3294 0.058 Uiso 1 1 calc R
C7 C -0.0980(5) 0.8053(5) 0.4549(4) 0.0419(15) Uani 1 1 d .
H7A H -0.0529 0.7283 0.4274 0.050 Uiso 1 1 calc R
C8 C -0.1156(5) 0.8235(5) 0.5567(4) 0.0339(13) Uani 1 1 d .
C9 C 0.2024(6) 0.0895(6) 0.8944(5) 0.0523(17) Uani 1 1 d .
C10 C 0.0623(6) 0.1758(5) 0.9213(4) 0.0498(16) Uani 1 1 d .
H10A H -0.0121 0.1328 0.9072 0.060 Uiso 1 1 calc R
H10B H 0.0313 0.1836 0.9947 0.060 Uiso 1 1 calc R
C11 C 0.1292(5) 0.4112(6) 0.8862(4) 0.0392(14) Uani 1 1 d .
C12 C 0.1955(6) 0.4288(7) 0.9592(4) 0.0513(17) Uani 1 1 d .
H12A H 0.2099 0.3613 1.0079 0.062 Uiso 1 1 calc R
C13 C 0.2376(6) 0.5523(7) 0.9539(4) 0.0573(18) Uani 1 1 d .
H13A H 0.2840 0.5680 1.0002 0.069 Uiso 1 1 calc R
C14 C 0.2153(6) 0.6563(6) 0.8835(5) 0.0514(17) Uani 1 1 d .
H14A H 0.2453 0.7386 0.8847 0.062 Uiso 1 1 calc R
C15 C 0.1491(5) 0.6382(6) 0.8119(4) 0.0399(15) Uani 1 1 d .
H15A H 0.1322 0.7068 0.7648 0.048 Uiso 1 1 calc R
C16 C 0.1088(5) 0.5114(6) 0.8140(4) 0.0338(14) Uani 1 1 d .
C17 C 0.3950(5) 0.3946(6) 0.2077(5) 0.0429(16) Uani 1 1 d .
C18 C 0.3187(5) 0.5293(5) 0.2255(4) 0.0400(15) Uani 1 1 d .
H18A H 0.3783 0.5950 0.1783 0.048 Uiso 1 1 calc R
H18B H 0.2271 0.5341 0.2108 0.048 Uiso 1 1 calc R
C19 C 0.3838(5) 0.6041(5) 0.3715(4) 0.0301(13) Uani 1 1 d .
C20 C 0.5221(6) 0.6482(5) 0.3282(4) 0.0411(15) Uani 1 1 d .
H20A H 0.5714 0.6495 0.2581 0.049 Uiso 1 1 calc R
C21 C 0.5814(6) 0.6894(5) 0.3950(5) 0.0458(16) Uani 1 1 d .
H21A H 0.6737 0.7209 0.3694 0.055 Uiso 1 1 calc R
C22 C 0.5076(6) 0.6861(5) 0.5012(4) 0.0424(15) Uani 1 1 d .
H22A H 0.5529 0.7141 0.5440 0.051 Uiso 1 1 calc R
C23 C 0.3720(5) 0.6429(5) 0.5429(4) 0.0354(14) Uani 1 1 d .
H23A H 0.3237 0.6410 0.6132 0.042 Uiso 1 1 calc R
C24 C 0.3072(5) 0.6010(5) 0.4756(4) 0.0291(13) Uani 1 1 d .
O1W O 0.5341(7) 0.1632(6) 0.0446(4) 0.119(2) Uani 1 1 d D
H1A H 0.581(8) 0.098(6) 0.064(5) 0.179 Uiso 1 1 d D
H1B H 0.565(9) 0.185(8) -0.0184(16) 0.179 Uiso 1 1 d D

loop_
_atom_site_aniso_label
_atom_site_aniso_U_11
_atom_site_aniso_U_22
_atom_site_aniso_U_33
_atom_site_aniso_U_23
_atom_site_aniso_U_13
_atom_site_aniso_U_12
Cu1 0.0413(4) 0.0410(5) 0.0315(4) -0.0045(3) -0.0131(3) 0.0007(3)
N1 0.048(3) 0.035(3) 0.039(3) -0.011(3) -0.015(2) 0.004(2)
N2 0.041(3) 0.035(3) 0.039(3) -0.006(2) -0.018(2) 0.002(2)
N3 0.038(3) 0.038(3) 0.034(3) -0.007(3) -0.013(2) 0.004(2)
N4 0.038(3) 0.044(3) 0.034(3) 0.005(3) -0.011(2) 0.005(2)
N5 0.041(3) 0.049(4) 0.037(3) -0.001(3) -0.012(2) 0.003(3)
N6 0.040(3) 0.039(3) 0.029(3) 0.002(2) -0.010(2) -0.001(2)
N7 0.031(3) 0.048(3) 0.022(3) 0.000(2) -0.010(2) -0.001(2)
N8 0.030(3) 0.041(3) 0.027(3) -0.004(2) -0.009(2) 0.003(2)
N9 0.031(3) 0.036(3) 0.029(3) -0.002(2) -0.013(2) -0.004(2)
O1 0.054(3) 0.085(4) 0.080(4) -0.018(3) -0.008(3) 0.013(3)
O2 0.137(4) 0.061(3) 0.045(3) -0.021(3) -0.024(3) 0.042(3)
O3 0.065(3) 0.076(4) 0.081(4) 0.035(3) -0.011(3) 0.012(3)
O4 0.062(3) 0.102(4) 0.053(3) 0.018(3) 0.005(2) 0.022(3)
O5 0.075(3) 0.072(3) 0.037(3) -0.022(3) -0.022(2) 0.009(3)
O6 0.091(3) 0.068(3) 0.046(3) -0.010(2) -0.036(2) 0.021(3)
C1 0.078(5) 0.063(5) 0.048(5) -0.017(4) -0.027(4) 0.019(4)
C2 0.073(5) 0.054(4) 0.047(4) -0.026(3) -0.023(3) 0.019(4)
C3 0.040(3) 0.034(4) 0.036(4) -0.002(3) -0.014(3) 0.007(3)
C4 0.061(4) 0.038(4) 0.053(4) -0.012(3) -0.022(3) 0.010(3)
C5 0.069(4) 0.043(4) 0.053(4) 0.002(4) -0.034(4) 0.003(3)
C6 0.055(4) 0.053(5) 0.043(4) -0.008(3) -0.022(3) -0.004(3)
C7 0.047(4) 0.040(4) 0.040(4) -0.009(3) -0.015(3) 0.004(3)
C8 0.039(3) 0.026(4) 0.036(4) -0.002(3) -0.013(3) 0.002(3)
C9 0.043(4) 0.051(5) 0.054(5) 0.013(4) -0.012(3) 0.001(3)
C10 0.049(4) 0.048(4) 0.043(4) 0.014(3) -0.013(3) 0.002(3)
C11 0.026(3) 0.054(4) 0.034(4) 0.003(3) -0.008(3) -0.001(3)
C12 0.046(4) 0.074(5) 0.033(4) 0.004(4) -0.017(3) 0.002(4)
C13 0.046(4) 0.094(6) 0.039(4) -0.015(4) -0.020(3) -0.010(4)
C14 0.050(4) 0.061(5) 0.047(4) -0.012(4) -0.016(3) -0.009(3)
C15 0.037(3) 0.046(4) 0.032(4) 0.002(3) -0.008(3) -0.001(3)
C16 0.026(3) 0.048(4) 0.028(3) -0.003(3) -0.012(3) 0.002(3)
C17 0.032(3) 0.064(5) 0.032(4) -0.011(4) -0.005(3) -0.005(3)
C18 0.037(3) 0.063(4) 0.019(3) -0.003(3) -0.009(3) -0.002(3)
C19 0.031(3) 0.033(4) 0.025(3) -0.002(3) -0.008(3) 0.001(3)
C20 0.040(4) 0.048(4) 0.034(4) 0.001(3) -0.013(3) -0.003(3)
C21 0.039(3) 0.052(4) 0.051(4) 0.006(3) -0.021(3) -0.015(3)
C22 0.041(4) 0.042(4) 0.051(4) -0.002(3) -0.023(3) -0.007(3)
C23 0.041(3) 0.036(4) 0.031(3) -0.002(3) -0.015(3) 0.000(3)
C24 0.031(3) 0.024(3) 0.032(3) 0.000(3) -0.012(3) -0.002(3)
O1W 0.192(6) 0.101(5) 0.079(4) -0.042(4) -0.072(4) 0.065(4)

loop_
_atom_type_symbol
_atom_type_description
_atom_type_scat_dispersion_real
_atom_type_scat_dispersion_imag
_atom_type_scat_source
C C 0.0033 0.0016 'International Tables Vol C Tables 4.2.6.8 and 6.1.1.4'
H H 0.0000 0.0000 'International Tables Vol C Tables 4.2.6.8 and 6.1.1.4'
N N 0.0061 0.0033 'International Tables Vol C Tables 4.2.6.8 and 6.1.1.4'
O O 0.0106 0.0060 'International Tables Vol C Tables 4.2.6.8 and 6.1.1.4'
Cu Cu 0.3201 1.2651 'International Tables Vol C Tables 4.2.6.8 and 6.1.1.4'

loop_
_geom_angle_atom_site_label_1
_geom_angle_atom_site_label_2
_geom_angle_atom_site_label_3
_geom_angle
_geom_angle_site_symmetry_3
N6 Cu1 N9 115.89(18) .
N6 Cu1 N3 115.07(19) .
N9 Cu1 N3 106.13(17) .
N6 Cu1 N8 111.16(18) 2_566
N9 Cu1 N8 107.22(16) 2_566
N3 Cu1 N8 99.92(17) 2_566
N2 N1 C3 110.7(4) .
N2 N1 C2 120.8(5) .
C3 N1 C2 128.3(5) .
N3 N2 N1 108.3(4) .
N2 N3 C8 108.2(4) .
N2 N3 Cu1 125.9(3) .
C8 N3 Cu1 125.7(4) .
N5 N4 C11 110.5(5) .
N5 N4 C10 121.9(5) .
C11 N4 C10 127.6(5) .
N6 N5 N4 108.3(4) .
N5 N6 C16 107.8(4) .
N5 N6 Cu1 123.3(4) .
C16 N6 Cu1 128.7(4) .
N8 N7 C19 110.8(4) .
N8 N7 C18 120.6(4) .
C19 N7 C18 128.4(4) .
N9 N8 N7 108.2(4) .
N9 N8 Cu1 127.4(3) 2_566
N7 N8 Cu1 124.3(3) 2_566
N8 N9 C24 107.9(4) .
N8 N9 Cu1 124.4(3) .
C24 N9 Cu1 127.0(3) .
C1 O1 H1 108(5) .
C17 O5 H5 117(5) .
O2 C1 O1 124.3(7) .
O2 C1 C2 119.1(7) .
O1 C1 C2 116.6(6) .
N1 C2 C1 116.5(5) .
N1 C2 H2A 108.2 .
C1 C2 H2A 108.2 .
N1 C2 H2B 108.2 .
C1 C2 H2B 108.2 .
H2A C2 H2B 107.3 .
N1 C3 C8 103.9(5) .
N1 C3 C4 132.7(5) .
C8 C3 C4 123.5(5) .
C5 C4 C3 116.0(5) .
C5 C4 H4A 122.0 .
C3 C4 H4A 122.0 .
C4 C5 C6 121.9(5) .
C4 C5 H5A 119.0 .
C6 C5 H5A 119.0 .
C7 C6 C5 121.5(5) .
C7 C6 H6A 119.2 .
C5 C6 H6A 119.2 .
C6 C7 C8 117.0(5) .
C6 C7 H7A 121.5 .
C8 C7 H7A 121.5 .
N3 C8 C3 109.0(5) .
N3 C8 C7 131.0(5) .
C3 C8 C7 120.0(5) .
O3 C9 O4 127.0(6) .
O3 C9 C10 118.4(6) .
O4 C9 C10 114.5(5) .
N4 C10 C9 114.7(5) .
N4 C10 H10A 108.6 .
C9 C10 H10A 108.6 .
N4 C10 H10B 108.6 .
C9 C10 H10B 108.6 .
H10A C10 H10B 107.6 .
N4 C11 C16 104.6(5) .
N4 C11 C12 133.3(6) .
C16 C11 C12 122.2(6) .
C13 C12 C11 115.1(6) .
C13 C12 H12A 122.5 .
C11 C12 H12A 122.5 .
C12 C13 C14 124.1(6) .
C12 C13 H13A 118.0 .
C14 C13 H13A 118.0 .
C15 C14 C13 120.5(6) .
C15 C14 H14A 119.8 .
C13 C14 H14A 119.8 .
C14 C15 C16 116.5(5) .
C14 C15 H15A 121.8 .
C16 C15 H15A 121.8 .
N6 C16 C11 108.8(5) .
N6 C16 C15 129.5(5) .
C11 C16 C15 121.7(5) .
O6 C17 O5 127.7(6) .
O6 C17 C18 123.7(5) .
O5 C17 C18 108.6(5) .
N7 C18 C17 111.9(4) .
N7 C18 H18A 109.2 .
C17 C18 H18A 109.2 .
N7 C18 H18B 109.2 .
C17 C18 H18B 109.2 .
H18A C18 H18B 107.9 .
N7 C19 C20 132.2(5) .
N7 C19 C24 104.1(5) .
C20 C19 C24 123.7(5) .
C21 C20 C19 115.6(5) .
C21 C20 H20A 122.2 .
C19 C20 H20A 122.2 .
C20 C21 C22 122.2(5) .
C20 C21 H21A 118.9 .
C22 C21 H21A 118.9 .
C23 C22 C21 121.7(5) .
C23 C22 H22A 119.2 .
C21 C22 H22A 119.2 .
C22 C23 C24 117.4(5) .
C22 C23 H23A 121.3 .
C24 C23 H23A 121.3 .
N9 C24 C19 109.0(4) .
N9 C24 C23 131.6(5) .
C19 C24 C23 119.4(5) .
H1A O1W H1B 113(2) .

loop_
_geom_bond_atom_site_label_1
_geom_bond_atom_site_label_2
_geom_bond_distance
_geom_bond_site_symmetry_2
Cu1 N6 2.006(5) .
Cu1 N9 2.023(4) .
Cu1 N3 2.026(5) .
Cu1 N8 2.098(5) 2_566
N1 N2 1.342(5) .
N1 C3 1.368(6) .
N1 C2 1.450(6) .
N2 N3 1.312(5) .
N3 C8 1.371(6) .
N4 N5 1.339(5) .
N4 C11 1.366(6) .
N4 C10 1.444(6) .
N5 N6 1.328(5) .
N6 C16 1.372(6) .
N7 N8 1.341(5) .
N7 C19 1.362(6) .
N7 C18 1.444(6) .
N8 N9 1.329(5) .
N8 Cu1 2.098(5) 2_566
N9 C24 1.365(6) .
O1 C1 1.295(7) .
O1 H1 0.828(10) .
O2 C1 1.222(7) .
O3 C9 1.208(6) .
O4 C9 1.248(6) .
O5 C17 1.306(6) .
O5 H5 0.821(10) .
O6 C17 1.195(6) .
C1 C2 1.477(8) .
C2 H2A 0.9700 .
C2 H2B 0.9700 .
C3 C8 1.378(6) .
C3 C4 1.381(7) .
C4 C5 1.352(7) .
C4 H4A 0.9300 .
C5 C6 1.407(7) .
C5 H5A 0.9300 .
C6 C7 1.366(6) .
C6 H6A 0.9300 .
C7 C8 1.393(7) .
C7 H7A 0.9300 .
C9 C10 1.514(7) .
C10 H10A 0.9700 .
C10 H10B 0.9700 .
C11 C16 1.377(7) .
C11 C12 1.396(7) .
C12 C13 1.364(7) .
C12 H12A 0.9300 .
C13 C14 1.391(7) .
C13 H13A 0.9300 .
C14 C15 1.379(7) .
C14 H14A 0.9300 .
C15 C16 1.399(7) .
C15 H15A 0.9300 .
C17 C18 1.513(7) .
C18 H18A 0.9700 .
C18 H18B 0.9700 .
C19 C20 1.385(6) .
C19 C24 1.386(6) .
C20 C21 1.363(6) .
C20 H20A 0.9300 .
C21 C22 1.407(7) .
C21 H21A 0.9300 .
C22 C23 1.357(6) .
C22 H22A 0.9300 .
C23 C24 1.409(6) .
C23 H23A 0.9300 .
O1W H1A 0.831(10) .
O1W H1B 0.831(10) .

loop_
_geom_hbond_atom_site_label_D
_geom_hbond_atom_site_label_H
_geom_hbond_atom_site_label_A
_geom_hbond_distance_DH
_geom_hbond_distance_HA
_geom_hbond_distance_DA
_geom_hbond_angle_DHA
_geom_hbond_site_symmetry_A
O1 H1 O4 0.828(10) 1.66(3) 2.464(6) 161(7) 1_465
O5 H5 O1W 0.821(10) 1.73(3) 2.510(6) 157(7) .
O1W H1A O3 0.831(10) 2.05(5) 2.771(7) 146(8) 2_656
O1W H1B O2 0.831(10) 1.89(5) 2.656(7) 153(10) 1_644
